data_1527237
loop_
_publ_author_name
'Christensen, H.'
'Norlund Christensen, A.'

_publ_section_title
;
 Hydrogen bonds of gamma - Fe O O H
;
_journal_name_full 'Acta Chemica Scandinavica, Series A: (28,1974-)'
_journal_page_first 87
_journal_page_last 88
_journal_volume 32
_journal_year 1978
_chemical_formula_sum 'Fe H O2'
_chemical_name_systematic 'Fe O (O H)'
_space_group_IT_number 36
_symmetry_space_group_name_Hall 'C 2c -2'
_symmetry_space_group_name_H-M 'C m c 21'
_cell_angle_alpha 90
_cell_angle_beta 90
_cell_angle_gamma 90
_cell_formula_units_Z 4
_cell_length_a 3.08
_cell_length_b 12.5
_cell_length_c 3.87
_cell_volume 148.995
_citation_journal_id_ASTM ACAPCT
_cod_data_source_file Christensen_ACAPCT_1978_1457.cif
_cod_data_source_block H1Fe1O2
_cod_original_formula_sum 'H1 Fe1 O2'
_cod_database_code 1527237

loop_
_symmetry_equiv_pos_as_xyz
x,y,z
-x,-y,z+1/2
-x,y,z
x,-y,z+1/2
x+1/2,y+1/2,z
-x+1/2,-y+1/2,z+1/2
-x+1/2,y+1/2,z
x+1/2,-y+1/2,z+1/2

loop_
_atom_site_label
_atom_site_type_symbol
_atom_site_fract_x
_atom_site_fract_y
_atom_site_fract_z
_atom_site_occupancy
_atom_site_U_iso_or_equiv
O2 O-2 0 0.074 0.282 1 0.0
O1 O-2 0 0.294 0.264 1 0.0
Fe1 Fe+3 0 -0.322 0.25 1 0.0
H1 H+1 0 0.523 0.458 1 0.0
